data_7053399
loop_
_publ_author_name
'Dechambenoit, Pierre'
'Ferlay, Sylvie'
'Kyritsakas, Nathalie'
'Hosseini, Mir Wais'

_publ_section_title
;
 Amidinium based ionic liquids
;
_journal_issue 6
_journal_name_full 'New Journal of Chemistry'
_journal_page_first 1184
_journal_paper_doi 10.1039/b9nj00625g
_journal_volume 34
_journal_year 2010
_chemical_formula_moiety 'C11 H15 N2, I'
_chemical_formula_sum 'C11 H15 I N2'
_chemical_formula_weight 302.15
_chemical_name_systematic
;
?
;
_space_group_IT_number 14
_symmetry_cell_setting monoclinic
_symmetry_space_group_name_Hall '-P 2yn'
_symmetry_space_group_name_H-M 'P 1 21/n 1'
_atom_sites_solution_hydrogens geom
_atom_sites_solution_primary direct
_atom_sites_solution_secondary difmap
_audit_creation_method SHELXL-97
_cell_angle_alpha 90.00
_cell_angle_beta 97.5510(10)
_cell_angle_gamma 90.00
_cell_formula_units_Z 4
_cell_length_a 6.60500(10)
_cell_length_b 15.5700(3)
_cell_length_c 11.7069(2)
_cell_measurement_reflns_used 7517
_cell_measurement_temperature 173(2)
_cell_measurement_theta_max 29.30
_cell_measurement_theta_min 2.62
_cell_volume 1193.50(4)
_computing_cell_refinement 'Bruker SMART'
_computing_data_collection 'Bruker SMART'
_computing_data_reduction 'Bruker SAINT'
_computing_molecular_graphics 'Bruker SHELXTL'
_computing_publication_material 'Bruker SHELXTL'
_computing_structure_refinement 'SHELXL-97 (Sheldrick, 1997)'
_computing_structure_solution 'SHELXS-97 (Sheldrick, 1990)'
_diffrn_ambient_temperature 173(2)
_diffrn_measured_fraction_theta_full 0.989
_diffrn_measured_fraction_theta_max 0.989
_diffrn_measurement_device_type 'CCD area detector'
_diffrn_measurement_method 'phi and omega scans'
_diffrn_radiation_monochromator graphite
_diffrn_radiation_source 'fine-focus sealed tube'
_diffrn_radiation_type MoK\a
_diffrn_radiation_wavelength 0.71073
_diffrn_reflns_av_R_equivalents 0.0302
_diffrn_reflns_av_sigmaI/netI 0.0291
_diffrn_reflns_limit_h_max 8
_diffrn_reflns_limit_h_min -9
_diffrn_reflns_limit_k_max 21
_diffrn_reflns_limit_k_min -21
_diffrn_reflns_limit_l_max 16
_diffrn_reflns_limit_l_min -16
_diffrn_reflns_number 18778
_diffrn_reflns_theta_full 29.76
_diffrn_reflns_theta_max 29.76
_diffrn_reflns_theta_min 2.19
_exptl_absorpt_coefficient_mu 2.649
_exptl_absorpt_correction_T_max 0.6615
_exptl_absorpt_correction_T_min 0.6193
_exptl_absorpt_correction_type multi-scan
_exptl_absorpt_process_details sadabs
_exptl_crystal_colour colorless
_exptl_crystal_density_diffrn 1.682
_exptl_crystal_density_meas ?
_exptl_crystal_density_method 'not measured'
_exptl_crystal_description prism
_exptl_crystal_F_000 592
_exptl_crystal_size_max 0.20
_exptl_crystal_size_mid 0.18
_exptl_crystal_size_min 0.17
_refine_diff_density_max 1.387
_refine_diff_density_min -1.289
_refine_diff_density_rms 0.099
_refine_ls_extinction_method none
_refine_ls_goodness_of_fit_ref 1.050
_refine_ls_hydrogen_treatment constr
_refine_ls_matrix_type full
_refine_ls_number_parameters 128
_refine_ls_number_reflns 3355
_refine_ls_number_restraints 0
_refine_ls_restrained_S_all 1.050
_refine_ls_R_factor_all 0.0424
_refine_ls_R_factor_gt 0.0286
_refine_ls_shift/su_max 0.001
_refine_ls_shift/su_mean 0.000
_refine_ls_structure_factor_coef Fsqd
_refine_ls_weighting_details 'calc w=1/[\s^2^(Fo^2^)+(0.0223P)^2^+1.5865P] where P=(Fo^2^+2Fc^2^)/3'
_refine_ls_weighting_scheme calc
_refine_ls_wR_factor_gt 0.0597
_refine_ls_wR_factor_ref 0.0626
_reflns_number_gt 2619
_reflns_number_total 3355
_reflns_threshold_expression >2sigma(I)
_cod_data_source_file b9nj00625g.txt
_cod_data_source_block e732a
_cod_depositor_comments
;
The following automatic conversions were performed:

'_symmetry_cell_setting' value 'Monoclinic' changed to 'monoclinic'
according to /home/saulius/struct/CIF-dictionaries/cif_core.dic
dictionary named 'cif_core.dic' version 2.4.2 from 2011-04-26.

Automatic conversion script
Id: cif_fix_values 1891 2012-01-12 08:04:46Z andrius 

The following automatic conversions were performed:

'_exptl_crystal_density_meas' value 'none' was changed to '?' - the
value is perceived as not measured.

Automatic conversion script
Id: cif_fix_values 3008 2015-01-20 13:52:24Z robertas 
;
_cod_original_sg_symbol_H-M P2(1)/n
_cod_database_code 7053399

loop_
_symmetry_equiv_pos_as_xyz
'x, y, z'
'-x+1/2, y+1/2, -z+1/2'
'-x, -y, -z'
'x-1/2, -y-1/2, z-1/2'

loop_
_atom_site_label
_atom_site_type_symbol
_atom_site_fract_x
_atom_site_fract_y
_atom_site_fract_z
_atom_site_U_iso_or_equiv
_atom_site_adp_type
_atom_site_occupancy
_atom_site_symmetry_multiplicity
_atom_site_calc_flag
_atom_site_refinement_flags
I1 I 0.22131(3) 0.161396(11) 0.278748(15) 0.02860(7) Uani 1 1 d .
N1 N 0.9936(3) 0.23448(14) 0.54818(18) 0.0248(5) Uani 1 1 d .
N2 N 0.6686(4) 0.20451(17) 0.4636(2) 0.0439(7) Uani 1 1 d .
H2 H 0.5632 0.2194 0.4136 0.053 Uiso 1 1 calc R
C1 C 0.8263(4) 0.25691(17) 0.4804(2) 0.0259(6) Uani 1 1 d .
C2 C 1.0208(5) 0.14787(19) 0.5971(3) 0.0346(7) Uani 1 1 d .
H2A H 1.0260 0.1513 0.6819 0.042 Uiso 1 1 calc R
H2B H 1.1526 0.1242 0.5800 0.042 Uiso 1 1 calc R
C3 C 0.8543(7) 0.0895(3) 0.5506(5) 0.0879(18) Uani 1 1 d .
H3A H 0.8931 0.0630 0.4798 0.105 Uiso 1 1 calc R
H3B H 0.8473 0.0427 0.6073 0.105 Uiso 1 1 calc R
C4 C 0.6602(7) 0.1229(3) 0.5242(4) 0.0687(14) Uani 1 1 d .
H4A H 0.5985 0.1317 0.5959 0.082 Uiso 1 1 calc R
H4B H 0.5736 0.0818 0.4750 0.082 Uiso 1 1 calc R
C5 C 1.1596(5) 0.2935(2) 0.5885(3) 0.0363(7) Uani 1 1 d .
H5A H 1.2819 0.2777 0.5542 0.055 Uiso 1 1 calc R
H5B H 1.1890 0.2903 0.6726 0.055 Uiso 1 1 calc R
H5C H 1.1192 0.3523 0.5656 0.055 Uiso 1 1 calc R
C6 C 0.8041(4) 0.34111(17) 0.4215(2) 0.0248(5) Uani 1 1 d .
C7 C 0.9529(5) 0.37255(18) 0.3586(2) 0.0304(6) Uani 1 1 d .
H7 H 1.0740 0.3405 0.3542 0.036 Uiso 1 1 calc R
C8 C 0.9235(5) 0.45100(19) 0.3025(3) 0.0363(7) Uani 1 1 d .
H8 H 1.0259 0.4732 0.2607 0.044 Uiso 1 1 calc R
C9 C 0.7458(5) 0.49693(18) 0.3073(2) 0.0374(7) Uani 1 1 d .
H9 H 0.7258 0.5502 0.2677 0.045 Uiso 1 1 calc R
C11 C 0.6273(5) 0.38841(19) 0.4265(2) 0.0316(6) Uani 1 1 d .
H11 H 0.5259 0.3673 0.4698 0.038 Uiso 1 1 calc R
C10 C 0.5970(5) 0.46609(19) 0.3691(2) 0.0365(7) Uani 1 1 d .
H10 H 0.4750 0.4978 0.3722 0.044 Uiso 1 1 calc R

loop_
_atom_site_aniso_label
_atom_site_aniso_U_11
_atom_site_aniso_U_22
_atom_site_aniso_U_33
_atom_site_aniso_U_23
_atom_site_aniso_U_13
_atom_site_aniso_U_12
I1 0.02670(11) 0.02946(10) 0.02925(9) -0.00415(7) 0.00219(7) -0.00233(8)
N1 0.0266(12) 0.0249(11) 0.0226(10) 0.0006(8) 0.0019(9) -0.0024(9)
N2 0.0417(16) 0.0382(15) 0.0457(15) 0.0205(12) -0.0174(12) -0.0181(12)
C1 0.0308(15) 0.0263(14) 0.0204(11) 0.0006(10) 0.0022(11) -0.0033(11)
C2 0.0383(18) 0.0318(16) 0.0322(14) 0.0097(12) -0.0012(13) 0.0012(13)
C3 0.059(3) 0.041(2) 0.155(5) 0.050(3) -0.018(3) -0.009(2)
C4 0.064(3) 0.052(2) 0.080(3) 0.041(2) -0.025(2) -0.032(2)
C5 0.0282(16) 0.0418(18) 0.0371(15) -0.0020(13) -0.0027(12) -0.0089(13)
C6 0.0306(15) 0.0221(12) 0.0211(11) -0.0008(10) 0.0015(10) -0.0008(11)
C7 0.0354(17) 0.0249(14) 0.0318(14) -0.0013(11) 0.0080(12) -0.0012(12)
C8 0.052(2) 0.0262(15) 0.0323(15) 0.0001(11) 0.0118(14) -0.0092(14)
C9 0.065(2) 0.0186(14) 0.0270(13) -0.0015(10) -0.0006(14) 0.0017(13)
C11 0.0355(17) 0.0344(16) 0.0254(13) -0.0016(11) 0.0053(12) 0.0028(13)
C10 0.0442(19) 0.0341(16) 0.0296(14) -0.0059(12) -0.0007(13) 0.0137(14)

loop_
_atom_type_symbol
_atom_type_description
_atom_type_scat_dispersion_real
_atom_type_scat_dispersion_imag
_atom_type_scat_source
C C 0.0033 0.0016 'International Tables Vol C Tables 4.2.6.8 and 6.1.1.4'
H H 0.0000 0.0000 'International Tables Vol C Tables 4.2.6.8 and 6.1.1.4'
N N 0.0061 0.0033 'International Tables Vol C Tables 4.2.6.8 and 6.1.1.4'
I I -0.4742 1.8119 'International Tables Vol C Tables 4.2.6.8 and 6.1.1.4'

loop_
_geom_angle_atom_site_label_1
_geom_angle_atom_site_label_2
_geom_angle_atom_site_label_3
_geom_angle
C1 N1 C5 124.1(2)
C1 N1 C2 121.9(2)
C5 N1 C2 113.8(2)
C1 N2 C4 123.1(3)
C1 N2 H2 118.4
C4 N2 H2 118.4
N2 C1 N1 120.6(3)
N2 C1 C6 116.8(2)
N1 C1 C6 122.6(2)
N1 C2 C3 112.0(3)
N1 C2 H2A 109.2
C3 C2 H2A 109.2
N1 C2 H2B 109.2
C3 C2 H2B 109.2
H2A C2 H2B 107.9
C4 C3 C2 118.5(4)
C4 C3 H3A 107.7
C2 C3 H3A 107.7
C4 C3 H3B 107.7
C2 C3 H3B 107.7
H3A C3 H3B 107.1
C3 C4 N2 110.1(3)
C3 C4 H4A 109.6
N2 C4 H4A 109.6
C3 C4 H4B 109.6
N2 C4 H4B 109.6
H4A C4 H4B 108.2
N1 C5 H5A 109.5
N1 C5 H5B 109.5
H5A C5 H5B 109.5
N1 C5 H5C 109.5
H5A C5 H5C 109.5
H5B C5 H5C 109.5
C11 C6 C7 119.5(3)
C11 C6 C1 118.9(3)
C7 C6 C1 121.6(3)
C8 C7 C6 119.7(3)
C8 C7 H7 120.2
C6 C7 H7 120.2
C9 C8 C7 120.2(3)
C9 C8 H8 119.9
C7 C8 H8 119.9
C10 C9 C8 120.5(3)
C10 C9 H9 119.7
C8 C9 H9 119.7
C10 C11 C6 120.8(3)
C10 C11 H11 119.6
C6 C11 H11 119.6
C9 C10 C11 119.4(3)
C9 C10 H10 120.3
C11 C10 H10 120.3

loop_
_geom_bond_atom_site_label_1
_geom_bond_atom_site_label_2
_geom_bond_distance
N1 C1 1.320(3)
N1 C5 1.461(4)
N1 C2 1.467(3)
N2 C1 1.317(4)
N2 C4 1.460(4)
N2 H2 0.8800
C1 C6 1.480(4)
C2 C3 1.475(5)
C2 H2A 0.9900
C2 H2B 0.9900
C3 C4 1.380(6)
C3 H3A 0.9900
C3 H3B 0.9900
C4 H4A 0.9900
C4 H4B 0.9900
C5 H5A 0.9800
C5 H5B 0.9800
C5 H5C 0.9800
C6 C11 1.388(4)
C6 C7 1.392(4)
C7 C8 1.389(4)
C7 H7 0.9500
C8 C9 1.382(5)
C8 H8 0.9500
C9 C10 1.381(5)
C9 H9 0.9500
C11 C10 1.386(4)
C11 H11 0.9500
C10 H10 0.9500
